data_7124134
loop_
_publ_author_name
'Lama, Prem'
'Hazra, Arpan'
'Barbour, Len'

_publ_section_title
;
 Accordion and layer-sliding motion to produce anomalous thermal expansion
 behaviour in 2D-coordination polymers
;
_journal_name_full 'Chemical Communications'
_journal_paper_doi 10.1039/C9CC06634A
_journal_year 2019
_chemical_formula_sum 'C32 H29 N3 O9 Zn2'
_chemical_formula_weight 730.32
_space_group_crystal_system monoclinic
_space_group_IT_number 11
_space_group_name_Hall '-P 2yb'
_space_group_name_H-M_alt 'P 1 21/m 1'
_symmetry_space_group_name_Hall '-P 2yb'
_symmetry_space_group_name_H-M 'P 1 21/m 1'
_atom_sites_solution_hydrogens geom
_audit_creation_method SHELXL-2016/6
_audit_update_record
;
2019-08-14 deposited with the CCDC.    2019-09-09 downloaded from the CCDC.
;
_cell_angle_alpha 90
_cell_angle_beta 109.423(1)
_cell_angle_gamma 90
_cell_formula_units_Z 2
_cell_length_a 8.3674(3)
_cell_length_b 21.5772(8)
_cell_length_c 9.4332(3)
_cell_measurement_reflns_used 9992
_cell_measurement_temperature 200(2)
_cell_measurement_theta_max 26.06
_cell_measurement_theta_min 2.58
_cell_volume 1606.19(10)
_computing_cell_refinement 'Bruker SAINT'
_computing_data_collection 'Bruker APEX3'
_computing_data_reduction 'Bruker SAINT'
_computing_molecular_graphics 'Bruker SHELXTL'
_computing_publication_material 'Bruker SHELXTL'
_computing_structure_refinement 'SHELXL-2016/6 (Sheldrick, 2016)'
_computing_structure_solution 'SHELXL-2016/6 (Sheldrick, 2016)'
_diffrn_ambient_temperature 200(2)
_diffrn_measured_fraction_theta_full 0.991
_diffrn_measured_fraction_theta_max 0.991
_diffrn_measurement_device_type 'Bruker D8 venture PHOTON II CPAD'
_diffrn_measurement_method '\f \ch and \w scans'
_diffrn_radiation_type MoK\a
_diffrn_radiation_wavelength 0.71073
_diffrn_reflns_av_R_equivalents 0.0288
_diffrn_reflns_av_unetI/netI 0.0156
_diffrn_reflns_Laue_measured_fraction_full 0.991
_diffrn_reflns_Laue_measured_fraction_max 0.991
_diffrn_reflns_limit_h_max 9
_diffrn_reflns_limit_h_min -9
_diffrn_reflns_limit_k_max 25
_diffrn_reflns_limit_k_min -25
_diffrn_reflns_limit_l_max 10
_diffrn_reflns_limit_l_min -11
_diffrn_reflns_number 29209
_diffrn_reflns_point_group_measured_fraction_full 0.991
_diffrn_reflns_point_group_measured_fraction_max 0.991
_diffrn_reflns_theta_full 24.996
_diffrn_reflns_theta_max 24.996
_diffrn_reflns_theta_min 2.476
_exptl_absorpt_coefficient_mu 1.551
_exptl_absorpt_correction_T_max 0.920
_exptl_absorpt_correction_T_min 0.513
_exptl_absorpt_correction_type multi-scan
_exptl_absorpt_process_details SADABS
_exptl_crystal_colour colorless
_exptl_crystal_density_diffrn 1.510
_exptl_crystal_description plate-like
_exptl_crystal_F_000 748
_exptl_crystal_size_max 0.496
_exptl_crystal_size_mid 0.378
_exptl_crystal_size_min 0.055
_refine_diff_density_max 0.713
_refine_diff_density_min -0.600
_refine_diff_density_rms 0.080
_refine_ls_extinction_method none
_refine_ls_goodness_of_fit_ref 1.168
_refine_ls_hydrogen_treatment constr
_refine_ls_matrix_type full
_refine_ls_number_parameters 194
_refine_ls_number_reflns 2881
_refine_ls_number_restraints 0
_refine_ls_restrained_S_all 1.168
_refine_ls_R_factor_all 0.0486
_refine_ls_R_factor_gt 0.0472
_refine_ls_shift/su_max 0.004
_refine_ls_shift/su_mean 0.001
_refine_ls_structure_factor_coef Fsqd
_refine_ls_weighting_details 'w=1/[\s^2^(Fo^2^)+(0.0302P)^2^+5.0539P] where P=(Fo^2^+2Fc^2^)/3'
_refine_ls_weighting_scheme calc
_refine_ls_wR_factor_gt 0.1111
_refine_ls_wR_factor_ref 0.1120
_reflns_Friedel_coverage 0.000
_reflns_number_gt 2777
_reflns_number_total 2881
_reflns_threshold_expression 'I > 2\s(I)'
_cod_data_source_file c9cc06634a3.cif
_cod_data_source_block 2_200K
_cod_database_code 7124134
_shelx_shelxl_version_number 2016/6
_shelx_space_group_comment
;
The symmetry employed for this shelxl refinement is uniquely defined
by the following loop, which should always be used as a source of
symmetry information in preference to the above space-group names.
They are only intended as comments.
;
_shelx_estimated_absorpt_t_min 0.513
_shelx_estimated_absorpt_t_max 0.920

loop_
_space_group_symop_operation_xyz
'x, y, z'
'-x, y+1/2, -z'
'-x, -y, -z'
'x, -y-1/2, z'

loop_
_atom_site_label
_atom_site_type_symbol
_atom_site_fract_x
_atom_site_fract_y
_atom_site_fract_z
_atom_site_U_iso_or_equiv
_atom_site_adp_type
_atom_site_occupancy
_atom_site_site_symmetry_order
_atom_site_calc_flag
_atom_site_refinement_flags_posn
_atom_site_refinement_flags_adp
_atom_site_refinement_flags_occupancy
_atom_site_disorder_assembly
_atom_site_disorder_group
Zn1 Zn 0.35967(3) 0.49894(2) 0.10657(3) 0.02689(8) Uani 1 1 d . . . . .
O1 O 0.3372(3) 0.41017(9) 0.0930(2) 0.0411(6) Uani 1 1 d . . . . .
O2 O 0.3922(3) 0.41440(10) 0.3384(2) 0.0491(6) Uani 1 1 d . . . . .
O3 O 0.5924(2) 0.52689(10) 0.20873(19) 0.0335(5) Uani 1 1 d . . . . .
O4 O 0.7535(2) 0.47409(9) 0.10478(18) 0.0321(5) Uani 1 1 d . . . . .
O5 O 0.440310 0.270909 -0.275591 0.198(5) Uiso 0.5 1 d . . P A -1
N1 N 0.2352(3) 0.55424(11) 0.2047(2) 0.0284(5) Uani 1 1 d . . . . .
N2 N 0.690181 0.274380 -0.043531 0.115(3) Uiso 0.5 1 d . . P A -1
C1 C 0.3632(3) 0.38454(14) 0.2224(3) 0.0345(7) Uani 1 1 d . . . . .
C2 C 0.3593(3) 0.31499(14) 0.2227(3) 0.0334(7) Uani 1 1 d . . . . .
C3 C 0.3469(4) 0.28205(14) 0.0914(3) 0.0387(7) Uani 1 1 d . . . . .
H3 H 0.338334 0.303908 0.001777 0.046 Uiso 1 1 calc R U . . .
C4 C 0.3719(4) 0.28230(15) 0.3533(3) 0.0412(8) Uani 1 1 d . . . . .
H4 H 0.380469 0.304181 0.442929 0.049 Uiso 1 1 calc R U . . .
C5 C 0.7281(3) 0.50001(12) 0.2148(3) 0.0272(6) Uani 1 1 d . . . . .
C6 C 0.8690(3) 0.49983(12) 0.3626(3) 0.0260(6) Uani 1 1 d . . . . .
C7 C 1.0153(3) 0.46566(12) 0.3807(3) 0.0264(6) Uani 1 1 d . . . . .
H7 H 1.025630 0.442107 0.299072 0.032 Uiso 1 1 calc R U . . .
C8 C 0.8538(3) 0.53420(13) 0.4827(3) 0.0273(6) Uani 1 1 d . . . . .
H8 H 0.753807 0.557479 0.470874 0.033 Uiso 1 1 calc R U . . .
C9 C 0.0801(3) 0.57668(14) 0.1304(3) 0.0350(7) Uani 1 1 d . . . . .
H9 H 0.024651 0.563623 0.029823 0.042 Uiso 1 1 calc R U . . .
C10 C -0.0018(4) 0.61778(14) 0.1943(3) 0.0398(8) Uani 1 1 d . . . . .
H10 H -0.112484 0.631891 0.138758 0.048 Uiso 1 1 calc R U . . .
C11 C 0.0777(4) 0.63853(14) 0.3396(3) 0.0401(7) Uani 1 1 d . . . . .
C12 C 0.2372(4) 0.61470(14) 0.4164(3) 0.0385(7) Uani 1 1 d . . . . .
H12 H 0.295510 0.627492 0.516736 0.046 Uiso 1 1 calc R U . . .
C13 C 0.3107(3) 0.57277(14) 0.3479(3) 0.0332(7) Uani 1 1 d . . . . .
H13 H 0.418543 0.556180 0.403377 0.040 Uiso 1 1 calc R U . . .
C14 C 0.0021(4) 0.68972(15) 0.4044(4) 0.0504(8) Uani 1 1 d . . . . .
H14A H 0.041316 0.687155 0.515464 0.060 Uiso 1 1 calc R U . . .
H14B H -0.123229 0.687442 0.366028 0.060 Uiso 1 1 calc R U . . .
C15 C 0.0639(7) 0.750000 0.3529(6) 0.0585(14) Uani 1 2 d S T P . .
H15A H 0.189381 0.750000 0.390506 0.070 Uiso 1 2 calc R U P . .
H15B H 0.026976 0.750000 0.241731 0.070 Uiso 1 2 calc R U P . .
C16 C 0.556220 0.290030 -0.172339 0.122(4) Uiso 0.5 1 d . . P A -1
H16 H 0.557402 0.333827 -0.182235 0.146 Uiso 0.5 1 calc R U P A -1
C17 C 0.763210 0.312550 0.083710 0.125(4) Uiso 0.5 1 d . . P A -1
H17A H 0.727401 0.355557 0.058377 0.187 Uiso 0.5 1 calc R U P A -1
H17B H 0.887004 0.309967 0.114424 0.187 Uiso 0.5 1 calc R U P A -1
H17C H 0.725774 0.298545 0.166400 0.187 Uiso 0.5 1 calc R U P A -1
C18 C 0.716169 0.209419 -0.031310 0.264(13) Uiso 0.5 1 d . . P A -1
H18A H 0.607148 0.188140 -0.073771 0.397 Uiso 0.5 1 calc R U P A -1
H18B H 0.767588 0.198082 0.074797 0.397 Uiso 0.5 1 calc R U P A -1
H18C H 0.791743 0.197117 -0.086505 0.397 Uiso 0.5 1 calc R U P A -1

loop_
_atom_site_aniso_label
_atom_site_aniso_U_11
_atom_site_aniso_U_22
_atom_site_aniso_U_33
_atom_site_aniso_U_23
_atom_site_aniso_U_13
_atom_site_aniso_U_12
Zn1 0.02311(13) 0.03586(16) 0.01582(12) -0.00336(12) -0.00140(10) 0.00247(12)
O1 0.0533(12) 0.0357(10) 0.0251(9) -0.0012(8) 0.0006(8) -0.0025(9)
O2 0.0666(13) 0.0442(12) 0.0313(10) -0.0075(9) 0.0094(9) 0.0121(11)
O3 0.0207(8) 0.0475(11) 0.0237(8) -0.0056(8) -0.0043(7) 0.0020(8)
O4 0.0320(9) 0.0431(10) 0.0140(7) -0.0027(8) -0.0020(7) 0.0057(8)
N1 0.0253(10) 0.0372(12) 0.0215(9) -0.0016(9) 0.0064(7) 0.0019(9)
C1 0.0282(12) 0.0426(15) 0.0285(12) -0.0019(12) 0.0037(10) 0.0060(12)
C2 0.0314(13) 0.0410(15) 0.0259(12) -0.0019(11) 0.0069(10) 0.0011(12)
C3 0.0486(16) 0.0402(15) 0.0239(12) 0.0018(12) 0.0075(11) 0.0018(13)
C4 0.0521(16) 0.0466(16) 0.0257(12) -0.0034(12) 0.0138(11) 0.0015(14)
C5 0.0254(11) 0.0310(13) 0.0191(11) 0.0022(10) -0.0008(9) -0.0023(10)
C6 0.0226(11) 0.0351(13) 0.0154(10) 0.0005(10) -0.0002(8) -0.0033(10)
C7 0.0252(11) 0.0373(14) 0.0141(10) -0.0033(10) 0.0029(8) -0.0007(11)
C8 0.0181(11) 0.0410(14) 0.0193(10) -0.0012(10) 0.0014(8) 0.0022(10)
C9 0.0293(13) 0.0417(15) 0.0276(12) 0.0001(12) 0.0012(10) 0.0011(12)
C10 0.0309(13) 0.0413(16) 0.0426(15) 0.0015(13) 0.0062(11) 0.0052(13)
C11 0.0478(14) 0.0329(14) 0.0461(14) 0.0014(12) 0.0242(11) -0.0007(12)
C12 0.0439(15) 0.0417(16) 0.0286(12) -0.0053(12) 0.0103(11) -0.0008(13)
C13 0.0303(13) 0.0446(15) 0.0222(11) -0.0023(11) 0.0055(9) 0.0015(12)
C14 0.0598(17) 0.0387(16) 0.0636(17) -0.0025(14) 0.0351(12) 0.0048(14)
C15 0.077(3) 0.050(3) 0.062(3) 0.000 0.041(2) 0.000

loop_
_atom_type_symbol
_atom_type_description
_atom_type_scat_dispersion_real
_atom_type_scat_dispersion_imag
_atom_type_scat_source
C C 0.0033 0.0016 'International Tables Vol C Tables 4.2.6.8 and 6.1.1.4'
H H 0.0000 0.0000 'International Tables Vol C Tables 4.2.6.8 and 6.1.1.4'
N N 0.0061 0.0033 'International Tables Vol C Tables 4.2.6.8 and 6.1.1.4'
O O 0.0106 0.0060 'International Tables Vol C Tables 4.2.6.8 and 6.1.1.4'
Zn Zn 0.2839 1.4301 'International Tables Vol C Tables 4.2.6.8 and 6.1.1.4'

loop_
_geom_angle_atom_site_label_1
_geom_angle_atom_site_label_2
_geom_angle_atom_site_label_3
_geom_angle
_geom_angle_site_symmetry_1
_geom_angle_site_symmetry_3
O1 Zn1 O3 113.46(9) . .
O1 Zn1 O4 102.77(8) . 3_665
O3 Zn1 O4 117.85(8) . 3_665
O1 Zn1 N1 124.75(10) . .
O3 Zn1 N1 100.02(8) . .
O4 Zn1 N1 98.16(8) 3_665 .
C1 O1 Zn1 112.40(18) . .
C5 O3 Zn1 127.92(17) . .
C5 O4 Zn1 122.86(16) . 3_665
C9 N1 C13 117.7(2) . .
C9 N1 Zn1 122.32(18) . .
C13 N1 Zn1 119.89(18) . .
C16 N2 C17 126.415(2) . .
C16 N2 C18 111.6 . .
C17 N2 C18 119.673(1) . .
O2 C1 O1 122.8(3) . .
O2 C1 C2 121.6(3) . .
O1 C1 C2 115.6(2) . .
C4 C2 C3 119.1(3) . .
C4 C2 C1 120.8(3) . .
C3 C2 C1 120.1(3) . .
C3 C3 C2 120.48(17) 4_565 .
C3 C3 H3 119.8 4_565 .
C2 C3 H3 119.8 . .
C2 C4 C4 120.41(17) . 4_565
C2 C4 H4 119.8 . .
C4 C4 H4 119.8 4_565 .
O4 C5 O3 124.3(2) . .
O4 C5 C6 118.1(2) . .
O3 C5 C6 117.6(2) . .
C7 C6 C8 119.8(2) . .
C7 C6 C5 120.3(2) . .
C8 C6 C5 119.9(2) . .
C8 C7 C6 120.3(2) 3_766 .
C8 C7 H7 119.9 3_766 .
C6 C7 H7 119.9 . .
C7 C8 C6 119.9(2) 3_766 .
C7 C8 H8 120.0 3_766 .
C6 C8 H8 120.0 . .
N1 C9 C10 122.6(2) . .
N1 C9 H9 118.7 . .
C10 C9 H9 118.7 . .
C9 C10 C11 119.8(3) . .
C9 C10 H10 120.1 . .
C11 C10 H10 120.1 . .
C10 C11 C12 117.3(3) . .
C10 C11 C14 120.8(3) . .
C12 C11 C14 121.5(3) . .
C13 C12 C11 120.2(3) . .
C13 C12 H12 119.9 . .
C11 C12 H12 119.9 . .
N1 C13 C12 122.3(2) . .
N1 C13 H13 118.8 . .
C12 C13 H13 118.8 . .
C11 C14 C15 105.2(3) . .
C11 C14 H14A 110.7 . .
C15 C14 H14A 110.7 . .
C11 C14 H14B 110.7 . .
C15 C14 H14B 110.7 . .
H14A C14 H14B 108.8 . .
C14 C15 C14 115.6(4) 4_575 .
C14 C15 H15A 108.4 4_575 .
C14 C15 H15A 108.4 . .
C14 C15 H15B 108.4 4_575 .
C14 C15 H15B 108.4 . .
H15A C15 H15B 107.4 . .
O5 C16 N2 145.666(1) . .
O5 C16 H16 107.2 . .
N2 C16 H16 107.2 . .
N2 C17 H17A 109.5 . .
N2 C17 H17B 109.5 . .
H17A C17 H17B 109.5 . .
N2 C17 H17C 109.5 . .
H17A C17 H17C 109.5 . .
H17B C17 H17C 109.5 . .
N2 C18 H18A 109.5 . .
N2 C18 H18B 109.5 . .
H18A C18 H18B 109.5 . .
N2 C18 H18C 109.5 . .
H18A C18 H18C 109.5 . .
H18B C18 H18C 109.5 . .

loop_
_geom_bond_atom_site_label_1
_geom_bond_atom_site_label_2
_geom_bond_distance
_geom_bond_site_symmetry_2
Zn1 O1 1.925(2) .
Zn1 O3 1.9588(17) .
Zn1 O4 1.9885(16) 3_665
Zn1 N1 2.001(2) .
O1 C1 1.291(3) .
O2 C1 1.223(3) .
O3 C5 1.259(3) .
O4 C5 1.258(3) .
O5 C16 1.19635(3) .
N1 C9 1.344(3) .
N1 C13 1.348(3) .
N2 C16 1.39321(4) .
N2 C17 1.41584(3) .
N2 C18 1.41724(5) .
C1 C2 1.501(4) .
C2 C4 1.393(4) .
C2 C3 1.401(4) .
C3 C3 1.383(6) 4_565
C3 H3 0.9500 .
C4 C4 1.394(6) 4_565
C4 H4 0.9500 .
C5 C6 1.497(3) .
C6 C7 1.390(4) .
C6 C8 1.395(4) .
C7 C8 1.386(3) 3_766
C7 H7 0.9500 .
C8 H8 0.9500 .
C9 C10 1.376(4) .
C9 H9 0.9500 .
C10 C11 1.384(4) .
C10 H10 0.9500 .
C11 C12 1.388(4) .
C11 C14 1.500(4) .
C12 C13 1.371(4) .
C12 H12 0.9500 .
C13 H13 0.9500 .
C14 C15 1.537(4) .
C14 H14A 0.9900 .
C14 H14B 0.9900 .
C15 H15A 0.9900 .
C15 H15B 0.9900 .
C16 H16 0.9500 .
C17 H17A 0.9800 .
C17 H17B 0.9800 .
C17 H17C 0.9800 .
C18 H18A 0.9800 .
C18 H18B 0.9800 .
C18 H18C 0.9800 .
